data_4075617
loop_
_publ_author_name
'Goj, Laurel A.'
'Blue, Elizabeth D.'
'Delp, Samuel A.'
'Gunnoe, T. Brent'
'Cundari, Thomas R.'
'Petersen, Jeffrey L.'

_publ_section_title
;
 Single-Electron Oxidation of Monomeric Copper(I) Alkyl Complexes:&#x00A0;
 Evidence for Reductive Elimination through Bimolecular Formation of
 Alkanes
;
_journal_issue 17
_journal_name_full Organometallics
_journal_page_first 4097
_journal_paper_doi 10.1021/om060409i
_journal_volume 25
_journal_year 2006
_chemical_formula_sum 'C35 H47 Cu N2 O2'
_chemical_formula_weight 591.29
_chemical_name_common (SIPr)Cu(OAc)
_space_group_IT_number 4
_symmetry_cell_setting monoclinic
_symmetry_Int_Tables_number 4
_symmetry_space_group_name_Hall 'P 2yb'
_symmetry_space_group_name_H-M 'P 1 21 1'
_atom_sites_solution_hydrogens geom
_atom_sites_solution_primary direct
_atom_sites_solution_secondary difmap
_audit_creation_method SHELXL-97
_cell_angle_alpha 90.00
_cell_angle_beta 110.600(2)
_cell_angle_gamma 90.00
_cell_formula_units_Z 2
_cell_length_a 10.1166(9)
_cell_length_b 16.5993(17)
_cell_length_c 10.9799(11)
_cell_measurement_temperature 295(2)
_cell_volume 1725.9(3)
_computing_structure_refinement 'SHELXL-97 (Sheldrick, 1997)'
_computing_structure_solution 'SHELXS-97 (Sheldrick, 1990)'
_diffrn_ambient_temperature 295(2)
_diffrn_measured_fraction_theta_full 0.966
_diffrn_measured_fraction_theta_max 0.966
_diffrn_radiation_monochromator graphite
_diffrn_radiation_type MoK\a
_diffrn_radiation_wavelength 0.71073
_diffrn_reflns_av_R_equivalents 0.0510
_diffrn_reflns_av_sigmaI/netI 0.1299
_diffrn_reflns_limit_h_max 13
_diffrn_reflns_limit_h_min -11
_diffrn_reflns_limit_k_max 21
_diffrn_reflns_limit_k_min -21
_diffrn_reflns_limit_l_max 14
_diffrn_reflns_limit_l_min -12
_diffrn_reflns_number 11367
_diffrn_reflns_theta_full 27.52
_diffrn_reflns_theta_max 27.52
_diffrn_reflns_theta_min 2.15
_diffrn_source 'fine-focus sealed tube'
_exptl_absorpt_coefficient_mu 0.662
_exptl_absorpt_correction_type empirical
_exptl_absorpt_process_details SADABS
_exptl_crystal_density_diffrn 1.138
_exptl_crystal_density_method 'not measured'
_exptl_crystal_F_000 632
_exptl_crystal_size_max 0.50
_exptl_crystal_size_mid 0.14
_exptl_crystal_size_min 0.12
_refine_diff_density_max 0.339
_refine_diff_density_min -0.333
_refine_diff_density_rms 0.063
_refine_ls_abs_structure_details 'Flack H D (1983), Acta Cryst. A39, 876-881'
_refine_ls_abs_structure_Flack 0.067(17)
_refine_ls_extinction_method none
_refine_ls_goodness_of_fit_ref 1.013
_refine_ls_hydrogen_treatment riding
_refine_ls_matrix_type full
_refine_ls_number_parameters 370
_refine_ls_number_reflns 7425
_refine_ls_number_restraints 1
_refine_ls_restrained_S_all 1.013
_refine_ls_R_factor_all 0.0859
_refine_ls_R_factor_gt 0.0593
_refine_ls_shift/su_max 0.003
_refine_ls_shift/su_mean 0.000
_refine_ls_structure_factor_coef Fsqd
_refine_ls_weighting_details 'calc w=1/[\s^2^(Fo^2^)+(0.0341P)^2^+0.0000P] where P=(Fo^2^+2Fc^2^)/3'
_refine_ls_weighting_scheme calc
_refine_ls_wR_factor_gt 0.1361
_refine_ls_wR_factor_ref 0.1548
_reflns_number_gt 5544
_reflns_number_total 7425
_reflns_threshold_expression >2sigma(I)
_cod_data_source_file om060409isi20060512_043953.cif
_cod_data_source_block bg558ccd
_cod_original_sg_symbol_H-M 'P 21'
_cod_database_code 4075617

loop_
_symmetry_equiv_pos_as_xyz
'x, y, z'
'-x, y+1/2, -z'

loop_
_atom_site_label
_atom_site_type_symbol
_atom_site_fract_x
_atom_site_fract_y
_atom_site_fract_z
_atom_site_U_iso_or_equiv
_atom_site_adp_type
_atom_site_occupancy
_atom_site_symmetry_multiplicity
_atom_site_calc_flag
_atom_site_refinement_flags
Cu1 Cu 0.05071(3) 0.44005(3) -0.03097(4) 0.04677(15) Uani 1 1 d .
O1 O -0.1390(2) 0.4538(3) -0.1212(3) 0.0607(10) Uani 1 1 d .
O2 O -0.2194(4) 0.4186(3) 0.0347(4) 0.0854(13) Uani 1 1 d .
N1 N 0.3345(3) 0.4931(2) 0.0934(4) 0.0481(9) Uani 1 1 d .
N2 N 0.3255(3) 0.3663(2) 0.0482(4) 0.0486(9) Uani 1 1 d .
C1 C 0.2491(3) 0.4319(3) 0.0426(4) 0.0422(8) Uani 1 1 d .
C2 C 0.4871(4) 0.4700(3) 0.1412(6) 0.0607(14) Uani 1 1 d .
H2A H 0.5325 0.4817 0.2331 0.073 Uiso 1 1 calc R
H2B H 0.5376 0.4972 0.0926 0.073 Uiso 1 1 calc R
C3 C 0.4776(4) 0.3803(3) 0.1155(6) 0.0586(13) Uani 1 1 d .
H3A H 0.5309 0.3652 0.0609 0.070 Uiso 1 1 calc R
H3B H 0.5127 0.3502 0.1962 0.070 Uiso 1 1 calc R
C4 C 0.2902(4) 0.5745(3) 0.1006(5) 0.0530(10) Uani 1 1 d .
C5 C 0.2684(5) 0.5999(3) 0.2144(6) 0.0609(13) Uani 1 1 d .
C6 C 0.2228(5) 0.6772(3) 0.2177(6) 0.0753(15) Uani 1 1 d .
H6 H 0.2053 0.6945 0.2912 0.090 Uiso 1 1 calc R
C7 C 0.2016(6) 0.7308(4) 0.1155(8) 0.0814(19) Uani 1 1 d .
H7 H 0.1715 0.7832 0.1207 0.098 Uiso 1 1 calc R
C8 C 0.2257(6) 0.7053(3) 0.0079(7) 0.0734(14) Uani 1 1 d .
H8 H 0.2113 0.7407 -0.0612 0.088 Uiso 1 1 calc R
C9 C 0.2722(5) 0.6260(3) -0.0016(6) 0.0591(13) Uani 1 1 d .
C10 C 0.2927(5) 0.5418(4) 0.3293(6) 0.0725(14) Uani 1 1 d .
H10 H 0.3273 0.4905 0.3082 0.087 Uiso 1 1 calc R
C11 C 0.1537(7) 0.5265(7) 0.3524(9) 0.127(3) Uani 1 1 d .
H11A H 0.1272 0.5741 0.3878 0.190 Uiso 1 1 calc R
H11B H 0.1661 0.4826 0.4124 0.190 Uiso 1 1 calc R
H11C H 0.0810 0.5131 0.2713 0.190 Uiso 1 1 calc R
C12 C 0.4053(8) 0.5766(7) 0.4534(9) 0.131(3) Uani 1 1 d .
H12A H 0.4892 0.5895 0.4355 0.196 Uiso 1 1 calc R
H12B H 0.4273 0.5374 0.5220 0.196 Uiso 1 1 calc R
H12C H 0.3693 0.6245 0.4796 0.196 Uiso 1 1 calc R
C13 C 0.2953(5) 0.5990(3) -0.1252(6) 0.0643(13) Uani 1 1 d .
H13 H 0.3364 0.5448 -0.1089 0.077 Uiso 1 1 calc R
C14 C 0.1580(7) 0.5928(6) -0.2387(8) 0.105(2) Uani 1 1 d .
H14A H 0.1208 0.6458 -0.2646 0.158 Uiso 1 1 calc R
H14B H 0.0916 0.5618 -0.2135 0.158 Uiso 1 1 calc R
H14C H 0.1743 0.5667 -0.3102 0.158 Uiso 1 1 calc R
C15 C 0.3986(7) 0.6524(5) -0.1584(8) 0.100(2) Uani 1 1 d .
H15A H 0.3552 0.7035 -0.1890 0.150 Uiso 1 1 calc R
H15B H 0.4252 0.6272 -0.2251 0.150 Uiso 1 1 calc R
H15C H 0.4810 0.6603 -0.0823 0.150 Uiso 1 1 calc R
C16 C 0.2660(4) 0.2865(3) 0.0146(5) 0.0498(10) Uani 1 1 d .
C17 C 0.2294(4) 0.2430(3) 0.1070(5) 0.0574(11) Uani 1 1 d .
C18 C 0.1728(6) 0.1672(4) 0.0730(7) 0.0757(18) Uani 1 1 d .
H18 H 0.1473 0.1369 0.1325 0.091 Uiso 1 1 calc R
C19 C 0.1532(6) 0.1356(4) -0.0499(7) 0.0827(17) Uani 1 1 d .
H19 H 0.1126 0.0850 -0.0723 0.099 Uiso 1 1 calc R
C20 C 0.1924(6) 0.1777(4) -0.1363(6) 0.0789(15) Uani 1 1 d .
H20 H 0.1801 0.1552 -0.2171 0.095 Uiso 1 1 calc R
C21 C 0.2518(5) 0.2554(3) -0.1067(5) 0.0610(12) Uani 1 1 d .
C22 C 0.2514(6) 0.2777(4) 0.2429(6) 0.0678(15) Uani 1 1 d .
H22 H 0.2986 0.3300 0.2501 0.081 Uiso 1 1 calc R
C23 C 0.1088(6) 0.2915(5) 0.2594(8) 0.103(2) Uani 1 1 d .
H23A H 0.0657 0.2404 0.2631 0.154 Uiso 1 1 calc R
H23B H 0.0482 0.3219 0.1868 0.154 Uiso 1 1 calc R
H23C H 0.1231 0.3207 0.3384 0.154 Uiso 1 1 calc R
C24 C 0.3420(9) 0.2250(7) 0.3478(8) 0.122(3) Uani 1 1 d .
H24A H 0.2910 0.1770 0.3522 0.183 Uiso 1 1 calc R
H24B H 0.3685 0.2531 0.4293 0.183 Uiso 1 1 calc R
H24C H 0.4253 0.2108 0.3298 0.183 Uiso 1 1 calc R
C25 C 0.2908(6) 0.3026(4) -0.2062(6) 0.0821(16) Uani 1 1 d .
H25 H 0.3459 0.3495 -0.1621 0.099 Uiso 1 1 calc R
C26 C 0.1616(12) 0.3331(8) -0.3117(9) 0.147(4) Uani 1 1 d .
H26A H 0.1089 0.2884 -0.3606 0.220 Uiso 1 1 calc R
H26B H 0.1891 0.3680 -0.3685 0.220 Uiso 1 1 calc R
H26C H 0.1041 0.3625 -0.2737 0.220 Uiso 1 1 calc R
C27 C 0.3851(8) 0.2521(7) -0.2610(9) 0.124(3) Uani 1 1 d .
H27A H 0.4413 0.2156 -0.1953 0.186 Uiso 1 1 calc R
H27B H 0.4459 0.2872 -0.2869 0.186 Uiso 1 1 calc R
H27C H 0.3267 0.2220 -0.3351 0.186 Uiso 1 1 calc R
C28 C -0.2370(3) 0.4422(4) -0.0753(4) 0.0567(9) Uani 1 1 d .
C29 C -0.3830(4) 0.4583(6) -0.1690(7) 0.099(3) Uani 1 1 d .
H29A H -0.3871 0.5116 -0.2040 0.149 Uiso 1 1 calc R
H29B H -0.4492 0.4539 -0.1246 0.149 Uiso 1 1 calc R
H29C H -0.4062 0.4197 -0.2384 0.149 Uiso 1 1 calc R
C30 C 0.7728(10) 0.3841(8) 0.5545(9) 0.125(3) Uani 1 1 d .
H30 H 0.7507 0.3619 0.6227 0.150 Uiso 1 1 calc R
C31 C 0.7754(11) 0.3341(8) 0.4513(12) 0.146(4) Uani 1 1 d .
H31 H 0.7551 0.2794 0.4491 0.175 Uiso 1 1 calc R
C32 C 0.8097(8) 0.3709(10) 0.3543(9) 0.134(5) Uani 1 1 d .
H32 H 0.8172 0.3399 0.2864 0.160 Uiso 1 1 calc R
C33 C 0.8321(7) 0.4490(11) 0.3554(9) 0.132(5) Uani 1 1 d .
H33 H 0.8540 0.4728 0.2882 0.158 Uiso 1 1 calc R
C34 C 0.8235(8) 0.4938(8) 0.4523(10) 0.128(3) Uani 1 1 d .
H34 H 0.8333 0.5494 0.4497 0.153 Uiso 1 1 calc R
C35 C 0.8003(9) 0.4592(7) 0.5555(9) 0.115(3) Uani 1 1 d .
H35 H 0.8045 0.4905 0.6271 0.138 Uiso 1 1 calc R

loop_
_atom_site_aniso_label
_atom_site_aniso_U_11
_atom_site_aniso_U_22
_atom_site_aniso_U_33
_atom_site_aniso_U_23
_atom_site_aniso_U_13
_atom_site_aniso_U_12
Cu1 0.03957(17) 0.0431(2) 0.0560(3) -0.0011(3) 0.01475(16) 0.0007(3)
O1 0.0445(10) 0.076(3) 0.0622(17) 0.0087(18) 0.0190(11) 0.0103(15)
O2 0.092(2) 0.099(4) 0.071(2) 0.009(2) 0.036(2) 0.001(2)
N1 0.0404(14) 0.039(2) 0.061(3) -0.0044(17) 0.0133(16) -0.0007(13)
N2 0.0413(14) 0.042(2) 0.058(2) -0.0019(17) 0.0124(15) 0.0050(14)
C1 0.0450(12) 0.033(2) 0.0485(18) -0.001(2) 0.0167(13) -0.008(2)
C2 0.0388(16) 0.058(3) 0.078(3) -0.006(2) 0.012(2) -0.0041(17)
C3 0.0413(18) 0.058(3) 0.076(4) 0.000(3) 0.019(2) 0.0004(19)
C4 0.0447(17) 0.041(2) 0.071(3) -0.009(2) 0.018(2) -0.0073(17)
C5 0.060(2) 0.053(3) 0.068(4) -0.015(2) 0.021(2) -0.009(2)
C6 0.082(3) 0.055(3) 0.095(4) -0.021(3) 0.039(3) -0.006(2)
C7 0.086(3) 0.039(3) 0.122(6) -0.015(3) 0.041(4) -0.007(3)
C8 0.079(3) 0.044(3) 0.098(5) 0.002(3) 0.032(3) -0.002(2)
C9 0.053(2) 0.042(3) 0.079(4) 0.000(2) 0.020(2) -0.007(2)
C10 0.082(3) 0.074(4) 0.062(3) -0.005(3) 0.027(3) -0.002(3)
C11 0.106(4) 0.181(10) 0.102(6) 0.046(6) 0.048(4) -0.010(5)
C12 0.131(6) 0.144(8) 0.089(6) 0.001(5) 0.004(5) 0.012(5)
C13 0.071(3) 0.055(3) 0.070(3) 0.007(2) 0.029(3) 0.005(2)
C14 0.097(4) 0.134(7) 0.085(5) -0.018(5) 0.031(4) -0.013(4)
C15 0.102(4) 0.084(5) 0.132(6) 0.004(4) 0.065(4) -0.019(3)
C16 0.0445(18) 0.043(2) 0.058(3) -0.001(2) 0.0137(19) 0.0041(18)
C17 0.0486(18) 0.048(3) 0.074(3) 0.004(2) 0.020(2) 0.0026(18)
C18 0.067(3) 0.051(3) 0.110(5) 0.020(3) 0.031(3) 0.002(2)
C19 0.090(3) 0.047(3) 0.103(5) -0.012(3) 0.023(3) -0.006(3)
C20 0.090(3) 0.061(4) 0.076(4) -0.020(3) 0.019(3) 0.001(3)
C21 0.058(2) 0.051(3) 0.066(4) -0.007(2) 0.013(2) 0.003(2)
C22 0.071(3) 0.072(4) 0.066(4) 0.007(3) 0.032(3) 0.001(3)
C23 0.088(3) 0.119(6) 0.118(6) -0.007(5) 0.056(4) 0.010(4)
C24 0.140(6) 0.144(8) 0.080(5) 0.019(5) 0.035(5) 0.057(6)
C25 0.103(4) 0.087(4) 0.055(3) -0.010(3) 0.026(3) -0.005(3)
C26 0.191(9) 0.156(10) 0.093(6) 0.049(6) 0.050(7) 0.039(7)
C27 0.127(5) 0.165(9) 0.094(6) -0.013(5) 0.058(5) 0.009(5)
C28 0.0549(15) 0.049(2) 0.069(3) -0.001(3) 0.0255(17) 0.003(3)
C29 0.0496(18) 0.148(9) 0.102(4) 0.016(5) 0.028(2) 0.004(3)
C30 0.145(7) 0.150(10) 0.083(6) 0.028(6) 0.043(5) 0.012(7)
C31 0.152(8) 0.141(10) 0.129(9) -0.017(7) 0.030(7) 0.041(6)
C32 0.067(3) 0.257(16) 0.072(6) -0.044(7) 0.019(3) 0.008(6)
C33 0.071(3) 0.245(16) 0.077(5) 0.000(9) 0.023(3) -0.028(7)
C34 0.103(5) 0.163(10) 0.104(7) 0.026(7) 0.019(5) -0.030(5)
C35 0.128(5) 0.133(10) 0.086(5) -0.010(5) 0.040(4) 0.011(5)

loop_
_atom_type_symbol
_atom_type_description
_atom_type_scat_dispersion_real
_atom_type_scat_dispersion_imag
_atom_type_scat_source
C C 0.0033 0.0016 'International Tables Vol C Tables 4.2.6.8 and 6.1.1.4'
H H 0.0000 0.0000 'International Tables Vol C Tables 4.2.6.8 and 6.1.1.4'
N N 0.0061 0.0033 'International Tables Vol C Tables 4.2.6.8 and 6.1.1.4'
O O 0.0106 0.0060 'International Tables Vol C Tables 4.2.6.8 and 6.1.1.4'
Cu Cu 0.3201 1.2651 'International Tables Vol C Tables 4.2.6.8 and 6.1.1.4'

loop_
_geom_angle_atom_site_label_1
_geom_angle_atom_site_label_2
_geom_angle_atom_site_label_3
_geom_angle
O1 Cu1 C1 172.52(16)
C28 O1 Cu1 125.3(3)
C1 N1 C4 125.2(3)
C1 N1 C2 113.1(4)
C4 N1 C2 121.7(3)
C1 N2 C16 123.8(3)
C1 N2 C3 112.5(4)
C16 N2 C3 122.7(4)
N1 C1 N2 109.1(3)
N1 C1 Cu1 124.4(4)
N2 C1 Cu1 126.5(3)
N1 C2 C3 101.3(4)
N2 C3 C2 103.6(4)
C9 C4 C5 121.5(5)
C9 C4 N1 119.8(4)
C5 C4 N1 118.6(5)
C6 C5 C4 117.6(6)
C6 C5 C10 121.6(5)
C4 C5 C10 120.8(5)
C5 C6 C7 122.5(6)
C8 C7 C6 118.7(6)
C7 C8 C9 121.5(6)
C4 C9 C8 118.1(5)
C4 C9 C13 121.8(5)
C8 C9 C13 120.0(5)
C11 C10 C5 110.4(5)
C11 C10 C12 110.5(6)
C5 C10 C12 110.1(6)
C14 C13 C15 110.8(6)
C14 C13 C9 111.8(4)
C15 C13 C9 112.2(5)
C21 C16 C17 122.6(5)
C21 C16 N2 118.6(4)
C17 C16 N2 118.7(5)
C18 C17 C16 117.8(5)
C18 C17 C22 120.6(5)
C16 C17 C22 121.6(5)
C17 C18 C19 120.6(6)
C20 C19 C18 120.7(6)
C19 C20 C21 121.3(6)
C16 C21 C20 117.0(5)
C16 C21 C25 122.5(5)
C20 C21 C25 120.5(5)
C24 C22 C23 110.3(6)
C24 C22 C17 111.8(6)
C23 C22 C17 110.4(5)
C26 C25 C21 110.9(6)
C26 C25 C27 111.9(7)
C21 C25 C27 110.9(6)
O2 C28 O1 125.2(4)
O2 C28 C29 120.2(4)
O1 C28 C29 114.7(4)
C35 C30 C31 121.0(10)
C32 C31 C30 116.3(12)
C33 C32 C31 121.3(10)
C32 C33 C34 120.0(10)
C33 C34 C35 120.7(12)
C30 C35 C34 120.3(11)

loop_
_geom_bond_atom_site_label_1
_geom_bond_atom_site_label_2
_geom_bond_distance
Cu1 O1 1.838(2)
Cu1 C1 1.886(3)
O1 C28 1.276(4)
O2 C28 1.222(6)
N1 C1 1.322(6)
N1 C4 1.435(6)
N1 C2 1.495(5)
N2 C1 1.324(6)
N2 C16 1.448(6)
N2 C3 1.473(5)
C2 C3 1.512(8)
C4 C9 1.371(7)
C4 C5 1.408(7)
C5 C6 1.368(8)
C5 C10 1.537(9)
C6 C7 1.389(10)
C7 C8 1.355(9)
C8 C9 1.413(7)
C9 C13 1.523(8)
C10 C11 1.535(7)
C10 C12 1.548(11)
C13 C14 1.508(9)
C13 C15 1.510(7)
C16 C21 1.388(7)
C16 C17 1.398(7)
C17 C18 1.378(8)
C17 C22 1.540(8)
C18 C19 1.396(10)
C19 C20 1.345(9)
C20 C21 1.412(8)
C21 C25 1.506(8)
C22 C24 1.479(10)
C22 C23 1.534(6)
C25 C26 1.497(11)
C25 C27 1.543(9)
C28 C29 1.497(6)
C30 C35 1.278(14)
C30 C31 1.412(15)
C31 C32 1.373(16)
C32 C33 1.316(19)
C33 C34 1.325(16)
C34 C35 1.362(12)
